data_7062673
loop_
_publ_author_name
'Schumann, Erik'
'B\"ohme, Uwe'
'Brendler, Erica'
'Mertens, Florian'

_publ_section_title
;
 Syntheses and ligand exchange experiments of N,N-dialkylcarbamate bridged
 {Al3(\m3-O)}7+ complexes
;
_journal_issue 36
_journal_name_full 'New Journal of Chemistry'
_journal_page_first 16981
_journal_page_last 16992
_journal_paper_doi 10.1039/D3NJ02389C
_journal_volume 47
_journal_year 2023
_chemical_formula_moiety 'C42 H74 Al3 N9 O13, 5(C6 H6), Cl'
_chemical_formula_sum 'C72 H104 Al3 Cl N9 O13'
_chemical_formula_weight 1420.03
_chemical_melting_point 496
_space_group_crystal_system monoclinic
_space_group_IT_number 15
_space_group_name_Hall '-I 2ya'
_space_group_name_H-M_alt 'I 1 2/a 1'
_atom_sites_solution_hydrogens mixed
_atom_sites_solution_primary direct
_audit_creation_method SHELXL-2017/1
_audit_update_record
;
2023-07-14 deposited with the CCDC.	2023-08-09 downloaded from the CCDC.
;
_cell_angle_alpha 90
_cell_angle_beta 105.685(3)
_cell_angle_gamma 90
_cell_formula_units_Z 8
_cell_length_a 25.0203(9)
_cell_length_b 22.6402(6)
_cell_length_c 27.6410(11)
_cell_measurement_reflns_used 58503
_cell_measurement_temperature 153(2)
_cell_measurement_theta_max 27.28
_cell_measurement_theta_min 2.74
_cell_volume 15074.6(9)
_computing_cell_refinement 'STOE X-AREA'
_computing_data_collection 'STOE X-AREA'
_computing_data_reduction 'STOE X-RED'
_computing_molecular_graphics 'ORTEP3 (Farrugia, 1997)'
_computing_publication_material 'SHELXL-2017/1 (Sheldrick, 2015b)'
_computing_structure_refinement 'SHELXL-2017/1 (Sheldrick, 2015b)'
_computing_structure_solution 'SHELXT (Sheldrick, 2015a)'
_diffrn_ambient_temperature 153
_diffrn_detector 'image plate (34 cm diameter)'
_diffrn_detector_area_resol_mean 6.67
_diffrn_detector_type STOE
_diffrn_measured_fraction_theta_full 0.998
_diffrn_measured_fraction_theta_max 0.987
_diffrn_measurement_details ' 203 frames, detector distance = 119 mm'
_diffrn_measurement_device '2-circle goniometer'
_diffrn_measurement_device_type 'STOE IPDS 2T'
_diffrn_measurement_method 'rotation method'
_diffrn_radiation_collimation '0.5 mm diameter, monocapillary'
_diffrn_radiation_monochromator 'plane graphite'
_diffrn_radiation_polarisn_norm 0
_diffrn_radiation_type 'Mo K\a'
_diffrn_radiation_wavelength 0.71073
_diffrn_reflns_av_R_equivalents 0.0481
_diffrn_reflns_av_unetI/netI 0.0325
_diffrn_reflns_Laue_measured_fraction_full 0.998
_diffrn_reflns_Laue_measured_fraction_max 0.987
_diffrn_reflns_limit_h_max 32
_diffrn_reflns_limit_h_min -29
_diffrn_reflns_limit_k_max 29
_diffrn_reflns_limit_k_min -29
_diffrn_reflns_limit_l_max 35
_diffrn_reflns_limit_l_min -35
_diffrn_reflns_number 63158
_diffrn_reflns_point_group_measured_fraction_full 0.998
_diffrn_reflns_point_group_measured_fraction_max 0.987
_diffrn_reflns_theta_full 25.242
_diffrn_reflns_theta_max 27.279
_diffrn_reflns_theta_min 2.805
_diffrn_source 'sealed X-ray tube, 12 x 0.4 mm long-fine focus'
_diffrn_source_current 40
_diffrn_source_power 2.000
_diffrn_source_voltage 50
_exptl_absorpt_coefficient_mu 0.152
_exptl_absorpt_correction_T_max 0.9816
_exptl_absorpt_correction_T_min 0.9478
_exptl_absorpt_correction_type integration
_exptl_absorpt_process_details 'X-RED; Stoe, 2009'
_exptl_crystal_colour Colourless
_exptl_crystal_density_diffrn 1.251
_exptl_crystal_description Prism
_exptl_crystal_F_000 6072
_exptl_crystal_size_max 0.450
_exptl_crystal_size_mid 0.450
_exptl_crystal_size_min 0.200
_refine_diff_density_max 0.639
_refine_diff_density_min -0.461
_refine_diff_density_rms 0.058
_refine_ls_extinction_method none
_refine_ls_goodness_of_fit_ref 1.036
_refine_ls_hydrogen_treatment mixed
_refine_ls_matrix_type full
_refine_ls_number_parameters 983
_refine_ls_number_reflns 16731
_refine_ls_number_restraints 1015
_refine_ls_restrained_S_all 1.042
_refine_ls_R_factor_all 0.0831
_refine_ls_R_factor_gt 0.0574
_refine_ls_shift/su_max 0.001
_refine_ls_shift/su_mean 0.000
_refine_ls_structure_factor_coef Fsqd
_refine_ls_weighting_details 'w=1/[\s^2^(Fo^2^)+(0.0646P)^2^+29.1802P] where P=(Fo^2^+2Fc^2^)/3'
_refine_ls_weighting_scheme calc
_refine_ls_wR_factor_gt 0.1373
_refine_ls_wR_factor_ref 0.1582
_reflns_Friedel_coverage 0.000
_reflns_number_gt 12445
_reflns_number_total 16731
_reflns_threshold_expression 'I > 2\s(I)'
_cod_data_source_file d3nj02389c2.cif
_cod_data_source_block es0113p_n9
_cod_depositor_comments 'Adding full bibliography for 7062672--7062674.cif.'
_cod_original_sg_symbol_H-M 'I 2/a'
_cod_database_code 7062673
_shelx_shelxl_version_number 2017/1
_shelx_space_group_comment
;
The symmetry employed for this shelxl refinement is uniquely defined
by the following loop, which should always be used as a source of
symmetry information in preference to the above space-group names.
They are only intended as comments.
;
_shelx_estimated_absorpt_t_min 0.935
_shelx_estimated_absorpt_t_max 0.970

loop_
_space_group_symop_operation_xyz
'x, y, z'
'-x+1/2, y, -z'
'x+1/2, y+1/2, z+1/2'
'-x+1, y+1/2, -z+1/2'
'-x, -y, -z'
'x-1/2, -y, z'
'-x+1/2, -y+1/2, -z+1/2'
'x, -y+1/2, z+1/2'

loop_
_atom_site_label
_atom_site_type_symbol
_atom_site_fract_x
_atom_site_fract_y
_atom_site_fract_z
_atom_site_U_iso_or_equiv
_atom_site_adp_type
_atom_site_occupancy
_atom_site_site_symmetry_order
_atom_site_calc_flag
_atom_site_refinement_flags_posn
_atom_site_refinement_flags_adp
_atom_site_refinement_flags_occupancy
_atom_site_disorder_assembly
_atom_site_disorder_group
Cl1 Cl 0.22494(3) 0.50041(3) 0.16941(2) 0.03909(14) Uani 1 1 d . . . . .
Al1 Al -0.01444(3) 0.01922(3) 0.19283(2) 0.02610(14) Uani 1 1 d . . . . .
Al2 Al -0.04889(3) 0.06277(3) 0.28933(2) 0.02424(14) Uani 1 1 d . . . . .
Al3 Al 0.07864(3) 0.06168(3) 0.28863(2) 0.02495(14) Uani 1 1 d . . . . .
O1 O -0.06469(7) -0.03952(8) 0.20281(6) 0.0383(4) Uani 1 1 d . . . . .
O2 O -0.08853(9) -0.00766(8) 0.27059(8) 0.0530(6) Uani 1 1 d . . . . .
O3 O -0.07213(8) 0.07345(9) 0.16612(6) 0.0467(5) Uani 1 1 d . . . . .
O4 O -0.09601(7) 0.10432(9) 0.23442(6) 0.0389(4) Uani 1 1 d . . . . .
O5 O -0.01056(9) 0.02392(10) 0.34918(7) 0.0585(6) Uani 1 1 d . . . . .
O6 O 0.07654(8) 0.01742(10) 0.34499(7) 0.0558(6) Uani 1 1 d . . . . .
O7 O -0.02162(7) 0.13687(8) 0.31739(7) 0.0413(4) Uani 1 1 d . . . . .
O8 O 0.06789(7) 0.13489(7) 0.31879(7) 0.0365(4) Uani 1 1 d . . . . .
O9 O 0.10741(8) -0.00762(8) 0.26604(9) 0.0544(6) Uani 1 1 d . . . . .
O10 O 0.04002(7) -0.04114(8) 0.20119(6) 0.0380(4) Uani 1 1 d . . . . .
O11 O 0.09380(7) 0.10408(8) 0.23475(6) 0.0362(4) Uani 1 1 d . . . . .
O12 O 0.03209(8) 0.06882(9) 0.16589(6) 0.0450(5) Uani 1 1 d . . . . .
O13 O 0.00495(6) 0.04862(6) 0.25642(5) 0.0244(3) Uani 1 1 d . . . . .
N1 N -0.03970(9) -0.01904(13) 0.11861(8) 0.0492(6) Uani 1 1 d . . . . .
N2 N -0.11093(8) 0.08004(9) 0.32666(7) 0.0278(4) Uani 1 1 d . . . . .
H2 H -0.1340(12) 0.0497(13) 0.3198(11) 0.042 Uiso 1 1 d . U . . .
N3 N 0.16204(8) 0.07842(9) 0.32830(7) 0.0297(4) Uani 1 1 d . . . . .
H3 H 0.1810(13) 0.0498(14) 0.3218(11) 0.044 Uiso 1 1 d . U . . .
N4 N -0.12082(9) -0.09358(9) 0.23596(8) 0.0359(4) Uani 1 1 d . . . . .
N5 N -0.13177(9) 0.14781(11) 0.16025(8) 0.0421(5) Uani 1 1 d . . . . .
N6 N 0.04978(8) -0.03445(9) 0.40229(7) 0.0306(4) Uani 1 1 d . . . . .
N7 N 0.03616(8) 0.20523(8) 0.36052(7) 0.0303(4) Uani 1 1 d . . . . .
N8 N 0.11748(8) -0.09366(9) 0.23056(8) 0.0353(4) Uani 1 1 d . . . . .
N9 N 0.09851(9) 0.13047(10) 0.15810(8) 0.0389(5) Uani 1 1 d . . . . .
C1 C -0.09009(9) -0.04502(10) 0.23642(8) 0.0287(4) Uani 1 1 d . . . . .
C2 C -0.09835(9) 0.10679(11) 0.18834(8) 0.0311(5) Uani 1 1 d . . . . .
C3 C 0.03763(10) 0.00394(9) 0.36374(8) 0.0292(5) Uani 1 1 d . . . . .
C4 C 0.02694(9) 0.15661(9) 0.33074(7) 0.0235(4) Uani 1 1 d . . . . .
C5 C 0.08722(9) -0.04554(10) 0.23302(9) 0.0297(4) Uani 1 1 d . . . . .
C6 C 0.07353(10) 0.09972(10) 0.18774(9) 0.0308(5) Uani 1 1 d . . . . .
C7A C -0.0147(6) -0.0062(8) 0.0797(4) 0.065(3) Uani 0.60(3) 1 d . U P A 1
H7A H 0.025291 -0.016155 0.090204 0.078 Uiso 0.60(3) 1 calc R U P A 1
H7B H -0.018721 0.036236 0.070897 0.078 Uiso 0.60(3) 1 calc R U P A 1
C7B C -0.0065(6) -0.0304(11) 0.0879(7) 0.057(4) Uani 0.40(3) 1 d . . P A 2
H7C H 0.017933 -0.064504 0.100818 0.068 Uiso 0.40(3) 1 calc R U P A 2
H7D H 0.017082 0.004345 0.086555 0.068 Uiso 0.40(3) 1 calc R U P A 2
C8 C -0.04514(15) -0.0444(2) 0.03417(12) 0.0692(10) Uani 1 1 d . . . . .
H8A H -0.043465 -0.026172 0.002056 0.083 Uiso 1 1 calc R U . A 1
H8B H -0.029491 -0.084790 0.036445 0.083 Uiso 1 1 calc R U . A 1
C9 C -0.10281(14) -0.04482(18) 0.03929(11) 0.0606(9) Uani 1 1 d . . . . .
H9A H -0.119270 -0.084739 0.032480 0.073 Uiso 1 1 calc R U . . .
H9B H -0.126390 -0.016546 0.015513 0.073 Uiso 1 1 calc R U . . .
C10 C -0.09799(13) -0.0269(2) 0.09268(12) 0.0741(12) Uani 1 1 d . . . . .
H10A H -0.118385 0.010484 0.093236 0.089 Uiso 1 1 calc R U . . .
H10B H -0.114354 -0.057731 0.109668 0.089 Uiso 1 1 calc R U . . .
C11 C -0.14638(10) 0.13328(11) 0.31050(9) 0.0323(5) Uani 1 1 d . . . . .
H11A H -0.174892 0.125441 0.278538 0.039 Uiso 1 1 calc R U . . .
H11B H -0.123487 0.167216 0.305525 0.039 Uiso 1 1 calc R U . . .
C12 C -0.17379(11) 0.14648(12) 0.35238(10) 0.0407(6) Uani 1 1 d . . . . .
H12A H -0.179240 0.189496 0.355371 0.049 Uiso 1 1 calc R U . . .
H12B H -0.210213 0.126465 0.346011 0.049 Uiso 1 1 calc R U . . .
C13 C -0.13340(12) 0.12244(17) 0.39946(11) 0.0565(8) Uani 1 1 d . . . . .
H13A H -0.113914 0.155258 0.420718 0.068 Uiso 1 1 calc R U . . .
H13B H -0.153410 0.098896 0.419192 0.068 Uiso 1 1 calc R U . . .
C14 C -0.09230(11) 0.08405(12) 0.38262(8) 0.0374(5) Uani 1 1 d . . . . .
H14A H -0.054720 0.101626 0.393515 0.045 Uiso 1 1 calc R U . . .
H14B H -0.090938 0.044189 0.397626 0.045 Uiso 1 1 calc R U . . .
C15 C 0.17439(11) 0.08009(13) 0.38434(9) 0.0403(6) Uani 1 1 d . . . . .
H15A H 0.179696 0.039526 0.398197 0.048 Uiso 1 1 calc R U . . .
H15B H 0.143243 0.098632 0.394477 0.048 Uiso 1 1 calc R U . . .
C16 C 0.22690(12) 0.11587(17) 0.40387(11) 0.0572(8) Uani 1 1 d . . . . .
H16A H 0.223805 0.141645 0.431925 0.069 Uiso 1 1 calc R U . . .
H16B H 0.259322 0.089496 0.416009 0.069 Uiso 1 1 calc R U . . .
C17 C 0.23301(16) 0.15203(16) 0.36066(15) 0.0760(12) Uani 1 1 d . . . . .
H17A H 0.270178 0.145753 0.355363 0.091 Uiso 1 1 calc R U . . .
H17B H 0.228931 0.194494 0.367433 0.091 Uiso 1 1 calc R U . . .
C18 C 0.18839(10) 0.13313(11) 0.31456(10) 0.0368(5) Uani 1 1 d . . . . .
H18A H 0.160329 0.164763 0.304031 0.044 Uiso 1 1 calc R U . . .
H18B H 0.204810 0.124854 0.286454 0.044 Uiso 1 1 calc R U . . .
C19 C -0.12816(14) -0.13983(14) 0.19817(12) 0.0556(8) Uani 1 1 d . . . . .
H19A H -0.092197 -0.151125 0.192318 0.067 Uiso 1 1 calc R U . B 3
H19B H -0.153825 -0.126987 0.165972 0.067 Uiso 1 1 calc R U . B 3
C20A C -0.1529(5) -0.1911(3) 0.2212(4) 0.066(2) Uani 0.76(2) 1 d . . P C 3
H20A H -0.179501 -0.213933 0.194842 0.079 Uiso 0.76(2) 1 calc R U P C 3
H20B H -0.123369 -0.217906 0.240139 0.079 Uiso 0.76(2) 1 calc R U P C 3
C20B C -0.1777(13) -0.1735(14) 0.2072(9) 0.064(5) Uani 0.24(2) 1 d . U P C 4
H20C H -0.212312 -0.161071 0.182303 0.076 Uiso 0.24(2) 1 calc R U P C 4
H20D H -0.172764 -0.216462 0.203145 0.076 Uiso 0.24(2) 1 calc R U P C 4
C21 C -0.18131(18) -0.16177(16) 0.25511(17) 0.0771(12) Uani 1 1 d . . . . .
H21A H -0.182808 -0.188465 0.283082 0.093 Uiso 1 1 calc R U . C 3
H21B H -0.219727 -0.150996 0.236542 0.093 Uiso 1 1 calc R U . C 3
C22 C -0.14827(12) -0.10729(12) 0.27501(11) 0.0441(6) Uani 1 1 d . . . . .
H22A H -0.172801 -0.074547 0.279341 0.053 Uiso 1 1 calc R U . . .
H22B H -0.120807 -0.115250 0.307569 0.053 Uiso 1 1 calc R U . . .
C23 C -0.13570(16) 0.15799(18) 0.10724(11) 0.0671(10) Uani 1 1 d . . . . .
H23A H -0.144006 0.120741 0.087908 0.081 Uiso 1 1 calc R U . D 5
H23B H -0.100567 0.174520 0.103107 0.081 Uiso 1 1 calc R U . D 5
C24A C -0.1817(6) 0.2008(7) 0.0902(4) 0.080(3) Uani 0.55(2) 1 d . U P E 5
H24A H -0.218520 0.181502 0.083464 0.096 Uiso 0.55(2) 1 calc R U P E 5
H24B H -0.179018 0.222997 0.060139 0.096 Uiso 0.55(2) 1 calc R U P E 5
C25A C -0.1690(8) 0.2428(6) 0.1403(4) 0.078(3) Uani 0.55(2) 1 d . U P E 5
H25A H -0.134685 0.266251 0.144640 0.094 Uiso 0.55(2) 1 calc R U P E 5
H25B H -0.200521 0.269279 0.140238 0.094 Uiso 0.55(2) 1 calc R U P E 5
C24B C -0.1618(7) 0.2234(7) 0.1011(6) 0.074(4) Uani 0.45(2) 1 d . U P E 6
H24C H -0.132204 0.253754 0.109753 0.089 Uiso 0.45(2) 1 calc R U P E 6
H24D H -0.184713 0.230245 0.066311 0.089 Uiso 0.45(2) 1 calc R U P E 6
C25B C -0.1959(8) 0.2246(7) 0.1367(4) 0.073(3) Uani 0.45(2) 1 d . U P E 6
H25C H -0.231954 0.204652 0.122412 0.087 Uiso 0.45(2) 1 calc R U P E 6
H25D H -0.202785 0.265621 0.145713 0.087 Uiso 0.45(2) 1 calc R U P E 6
C26 C -0.16200(16) 0.19201(17) 0.18086(13) 0.0667(10) Uani 1 1 d . . . . .
H26A H -0.140263 0.205572 0.214471 0.080 Uiso 1 1 calc R U . E 5
H26B H -0.198386 0.176822 0.183034 0.080 Uiso 1 1 calc R U . E 5
C27 C 0.01130(12) -0.05263(16) 0.43032(10) 0.0511(8) Uani 1 1 d . . . . .
H27A H -0.018649 -0.077675 0.409546 0.061 Uiso 1 1 calc R U . . .
H27B H -0.005461 -0.018004 0.442499 0.061 Uiso 1 1 calc R U . . .
C28 C 0.04810(13) -0.08777(17) 0.47425(12) 0.0612(9) Uani 1 1 d . . . . .
H28A H 0.063167 -0.061902 0.503657 0.073 Uiso 1 1 calc R U . . .
H28B H 0.026993 -0.120378 0.484284 0.073 Uiso 1 1 calc R U . . .
C29 C 0.09411(12) -0.11151(13) 0.45389(11) 0.0490(7) Uani 1 1 d . . . . .
H29A H 0.127994 -0.119305 0.481425 0.059 Uiso 1 1 calc R U . . .
H29B H 0.082565 -0.148476 0.434796 0.059 Uiso 1 1 calc R U . . .
C30 C 0.10399(10) -0.06303(13) 0.41999(10) 0.0415(6) Uani 1 1 d . . . . .
H30A H 0.132347 -0.034853 0.438748 0.050 Uiso 1 1 calc R U . . .
H30B H 0.116248 -0.079436 0.391556 0.050 Uiso 1 1 calc R U . . .
C31 C -0.00720(12) 0.23645(12) 0.37626(11) 0.0464(7) Uani 1 1 d D . . . .
H31A H -0.015279 0.217965 0.405972 0.056 Uiso 1 1 calc R U . F 7
H31B H -0.041843 0.240030 0.348739 0.056 Uiso 1 1 calc R U . F 7
C32A C 0.0245(2) 0.2988(2) 0.3896(2) 0.0430(15) Uani 0.626(10) 1 d D . P G 7
H32A H 0.021017 0.322658 0.358875 0.052 Uiso 0.626(10) 1 calc R U P G 7
H32B H 0.009341 0.321715 0.413406 0.052 Uiso 0.626(10) 1 calc R U P G 7
C33A C 0.0850(2) 0.2819(2) 0.4136(2) 0.0411(13) Uani 0.626(10) 1 d D . P G 7
H33A H 0.110734 0.315264 0.414079 0.049 Uiso 0.626(10) 1 calc R U P G 7
H33B H 0.090801 0.265965 0.447971 0.049 Uiso 0.626(10) 1 calc R U P G 7
C32B C 0.0172(3) 0.2823(3) 0.4127(3) 0.0370(19) Uani 0.374(10) 1 d D . P G 8
H32C H 0.033284 0.266391 0.446922 0.044 Uiso 0.374(10) 1 calc R U P G 8
H32D H -0.009189 0.314602 0.413672 0.044 Uiso 0.374(10) 1 calc R U P G 8
C33B C 0.0616(4) 0.3005(3) 0.3866(4) 0.041(2) Uani 0.374(10) 1 d D . P G 8
H33C H 0.089859 0.326512 0.408460 0.049 Uiso 0.374(10) 1 calc R U P G 8
H33D H 0.044789 0.321113 0.354513 0.049 Uiso 0.374(10) 1 calc R U P G 8
C34 C 0.08988(13) 0.23484(14) 0.37653(13) 0.0560(8) Uani 1 1 d D . . . .
H34A H 0.099431 0.252787 0.347284 0.067 Uiso 1 1 calc R U . G 7
H34B H 0.119276 0.206221 0.392486 0.067 Uiso 1 1 calc R U . G 7
C35 C 0.17011(12) -0.10844(12) 0.26719(13) 0.0535(8) Uani 1 1 d . . . . .
H35A H 0.163833 -0.124823 0.298411 0.064 Uiso 1 1 calc R U . . .
H35B H 0.194592 -0.073445 0.275622 0.064 Uiso 1 1 calc R U . . .
C36 C 0.19436(13) -0.15452(15) 0.23942(16) 0.0693(11) Uani 1 1 d . . . . .
H36A H 0.217031 -0.135688 0.219388 0.083 Uiso 1 1 calc R U . . .
H36B H 0.217867 -0.182791 0.263255 0.083 Uiso 1 1 calc R U . . .
C37 C 0.14492(14) -0.18508(14) 0.20593(14) 0.0598(8) Uani 1 1 d . . . . .
H37A H 0.131207 -0.216521 0.224402 0.072 Uiso 1 1 calc R U . . .
H37B H 0.154233 -0.202791 0.176480 0.072 Uiso 1 1 calc R U . . .
C38 C 0.10202(12) -0.13654(13) 0.18977(11) 0.0471(7) Uani 1 1 d . . . . .
H38A H 0.103802 -0.118783 0.157509 0.057 Uiso 1 1 calc R U . . .
H38B H 0.064075 -0.151873 0.186106 0.057 Uiso 1 1 calc R U . . .
C39 C 0.14747(14) 0.16742(16) 0.17778(12) 0.0596(9) Uani 1 1 d . . . . .
H39A H 0.180793 0.143137 0.192550 0.072 Uiso 1 1 calc R U . H 9
H39B H 0.141727 0.195383 0.203455 0.072 Uiso 1 1 calc R U . H 9
C40A C 0.1526(7) 0.2003(7) 0.1303(5) 0.068(3) Uani 0.46(2) 1 d . U P I 9
H40A H 0.131606 0.237819 0.126066 0.081 Uiso 0.46(2) 1 calc R U P I 9
H40B H 0.192009 0.209194 0.132765 0.081 Uiso 0.46(2) 1 calc R U P I 9
C41A C 0.1297(7) 0.1610(9) 0.0881(6) 0.064(3) Uani 0.46(2) 1 d . . P I 9
H41A H 0.157920 0.132221 0.083853 0.077 Uiso 0.46(2) 1 calc R U P I 9
H41B H 0.115870 0.183570 0.056540 0.077 Uiso 0.46(2) 1 calc R U P I 9
C40B C 0.1692(6) 0.1766(8) 0.1325(4) 0.072(3) Uani 0.54(2) 1 d . U P I 10
H40C H 0.192893 0.143372 0.127698 0.086 Uiso 0.54(2) 1 calc R U P I 10
H40D H 0.190056 0.214105 0.134716 0.086 Uiso 0.54(2) 1 calc R U P I 10
C41B C 0.1117(7) 0.1788(7) 0.0891(5) 0.065(3) Uani 0.54(2) 1 d . . P I 10
H41C H 0.092228 0.216790 0.089342 0.078 Uiso 0.54(2) 1 calc R U P I 10
H41D H 0.117774 0.172636 0.055498 0.078 Uiso 0.54(2) 1 calc R U P I 10
C42 C 0.08051(13) 0.12879(14) 0.10328(10) 0.0497(7) Uani 1 1 d . . . . .
H42A H 0.045039 0.150198 0.090145 0.060 Uiso 1 1 calc R U . I 9
H42B H 0.076081 0.087632 0.090727 0.060 Uiso 1 1 calc R U . I 9
C43 C 0.09957(17) 0.41842(16) -0.01142(13) 0.0637(9) Uani 1 1 d G . . . .
H43 H 0.096589 0.441823 -0.040560 0.076 Uiso 1 1 calc R U . . .
C44 C 0.07904(16) 0.36201(17) -0.01595(13) 0.0672(9) Uani 1 1 d . . . . .
H44 H 0.060937 0.346178 -0.048028 0.081 Uiso 1 1 calc R U . . .
C45 C 0.08518(18) 0.32848(16) 0.02712(15) 0.0748(11) Uani 1 1 d . . . . .
H45 H 0.071480 0.289153 0.024878 0.090 Uiso 1 1 calc R U . . .
C46 C 0.11134(16) 0.35258(17) 0.07330(12) 0.0636(9) Uani 1 1 d . . . . .
H46 H 0.116422 0.329410 0.102853 0.076 Uiso 1 1 calc R U . . .
C47 C 0.12952(12) 0.40818(16) 0.07671(12) 0.0555(8) Uani 1 1 d . . . . .
H47 H 0.146262 0.424709 0.108829 0.067 Uiso 1 1 calc R U . . .
C48 C 0.12447(15) 0.44109(15) 0.03535(14) 0.0624(8) Uani 1 1 d . . . . .
H48 H 0.138227 0.480407 0.038429 0.075 Uiso 1 1 calc R U . . .
C49 C 0.60031(19) 0.1233(2) 0.03733(19) 0.1090(17) Uani 1 1 d DG . . . .
H49 H 0.598094 0.082551 0.044829 0.131 Uiso 1 1 calc R U . . .
C50 C 0.5587(2) 0.1491(2) -0.00028(19) 0.1126(18) Uani 1 1 d D . . . .
H50 H 0.529009 0.125517 -0.019238 0.135 Uiso 1 1 calc R U . . .
C51 C 0.5599(2) 0.2090(2) -0.01062(18) 0.1088(17) Uani 1 1 d D . . . .
H51 H 0.530110 0.227513 -0.034501 0.131 Uiso 1 1 calc R U . . .
C52 C 0.6063(2) 0.24089(19) 0.01517(17) 0.1162(19) Uani 1 1 d D U . . .
H52 H 0.608557 0.281557 0.007489 0.139 Uiso 1 1 calc R U . . .
C53 C 0.6496(2) 0.21560(16) 0.05178(18) 0.1063(16) Uani 1 1 d D . . . .
H53 H 0.681422 0.238109 0.068018 0.128 Uiso 1 1 calc R U . . .
C54 C 0.64516(19) 0.15658(16) 0.06411(17) 0.0900(13) Uani 1 1 d D . . . .
H54 H 0.672781 0.139093 0.090784 0.108 Uiso 1 1 calc R U . . .
C55 C 0.250000 0.5380(2) 0.000000 0.0507(10) Uani 1 2 d S T P . .
H55 H 0.250002 0.496087 -0.000001 0.061 Uiso 1 2 calc R U P . .
C56 C 0.24894(11) 0.56817(15) 0.04311(11) 0.0498(7) Uani 1 1 d . . . . .
H56 H 0.248051 0.547145 0.072624 0.060 Uiso 1 1 calc R U . . .
C57 C 0.24917(11) 0.62930(15) 0.04298(11) 0.0497(7) Uani 1 1 d . . . . .
H57 H 0.248752 0.650270 0.072647 0.060 Uiso 1 1 calc R U . . .
C58 C 0.250000 0.66006(19) 0.000000 0.0493(9) Uani 1 2 d S T P . .
H58 H 0.250000 0.702018 0.000001 0.059 Uiso 1 2 calc R U P . .
C59 C 0.49566(17) 0.26007(17) 0.33632(14) 0.0680(9) Uani 1 1 d G . . . .
H59 H 0.490370 0.290852 0.357918 0.082 Uiso 1 1 calc R U . . .
C60 C 0.49305(17) 0.20208(18) 0.35054(14) 0.0722(10) Uani 1 1 d . . . . .
H60 H 0.485480 0.193199 0.381628 0.087 Uiso 1 1 calc R U . . .
C61 C 0.50128(15) 0.15711(15) 0.32020(13) 0.0614(8) Uani 1 1 d . . . . .
H61 H 0.499763 0.117165 0.330280 0.074 Uiso 1 1 calc R U . . .
C62 C 0.51169(15) 0.17011(15) 0.27526(13) 0.0617(9) Uani 1 1 d . . . . .
H62 H 0.517302 0.139327 0.253797 0.074 Uiso 1 1 calc R U . . .
C63 C 0.51396(15) 0.22891(16) 0.26136(13) 0.0636(9) Uani 1 1 d . . . . .
H63 H 0.521353 0.238103 0.230254 0.076 Uiso 1 1 calc R U . . .
C64 C 0.50572(13) 0.27371(14) 0.29176(13) 0.0553(7) Uani 1 1 d . . . . .
H64 H 0.507024 0.313748 0.281857 0.066 Uiso 1 1 calc R U . . .
C65 C 0.31386(16) 0.50138(19) 0.39624(12) 0.0849(12) Uani 1 1 d DG . . . .
H65 H 0.341735 0.497345 0.427150 0.102 Uiso 1 1 calc R U . . .
C66 C 0.32785(15) 0.49482(17) 0.35130(12) 0.0739(10) Uani 1 1 d D . . . .
H66 H 0.365350 0.487701 0.351581 0.089 Uiso 1 1 calc R U . . .
C67 C 0.28743(14) 0.49860(15) 0.30614(12) 0.0711(10) Uani 1 1 d D . . . .
H67 H 0.296809 0.493654 0.275302 0.085 Uiso 1 1 calc R U . . .
C68 C 0.23324(14) 0.50966(17) 0.30632(13) 0.0808(12) Uani 1 1 d D . . . .
H68 H 0.205149 0.511359 0.275363 0.097 Uiso 1 1 calc R U . . .
C69 C 0.21921(15) 0.51830(19) 0.35094(14) 0.0936(15) Uani 1 1 d D . . . .
H69 H 0.181959 0.527335 0.350349 0.112 Uiso 1 1 calc R U . . .
C70 C 0.25953(16) 0.51379(19) 0.39662(14) 0.0956(15) Uani 1 1 d D . . . .
H70 H 0.250161 0.519066 0.427438 0.115 Uiso 1 1 calc R U . . .
C71 C 0.750000 0.7684(3) 0.000000 0.138(3) Uani 1 2 d DGS TU P . .
H71 H 0.749999 0.726409 0.000000 0.166 Uiso 1 2 calc R U P . .
C72 C 0.7575(3) 0.79937(18) 0.04481(17) 0.1202(19) Uani 1 1 d D U . . .
H72 H 0.761652 0.778437 0.075395 0.144 Uiso 1 1 calc R U . . .
C73 C 0.75885(19) 0.86072(18) 0.04513(14) 0.0910(13) Uani 1 1 d D . . . .
H73 H 0.765795 0.881770 0.075936 0.109 Uiso 1 1 calc R U . . .
C74 C 0.750000 0.8909(3) 0.000000 0.0796(15) Uani 1 2 d DS T P . .
H74 H 0.749997 0.932873 0.000000 0.096 Uiso 1 2 calc R U P . .

loop_
_atom_site_aniso_label
_atom_site_aniso_U_11
_atom_site_aniso_U_22
_atom_site_aniso_U_33
_atom_site_aniso_U_23
_atom_site_aniso_U_13
_atom_site_aniso_U_12
Cl1 0.0367(3) 0.0384(3) 0.0416(3) -0.0054(2) 0.0096(2) 0.0007(2)
Al1 0.0268(3) 0.0306(3) 0.0211(3) -0.0009(2) 0.0068(2) -0.0016(3)
Al2 0.0268(3) 0.0250(3) 0.0208(3) 0.0018(2) 0.0063(2) 0.0028(2)
Al3 0.0258(3) 0.0235(3) 0.0247(3) -0.0008(2) 0.0054(2) -0.0019(2)
O1 0.0416(9) 0.0498(10) 0.0266(8) -0.0089(7) 0.0147(7) -0.0182(8)
O2 0.0694(13) 0.0380(10) 0.0715(13) -0.0254(9) 0.0530(12) -0.0230(9)
O3 0.0551(11) 0.0547(11) 0.0246(8) -0.0008(8) 0.0011(8) 0.0209(9)
O4 0.0294(8) 0.0614(11) 0.0267(8) 0.0136(8) 0.0092(7) 0.0127(8)
O5 0.0648(13) 0.0847(15) 0.0344(10) 0.0291(10) 0.0280(9) 0.0531(12)
O6 0.0368(10) 0.0761(14) 0.0431(10) 0.0311(10) -0.0087(8) -0.0261(10)
O7 0.0234(8) 0.0416(10) 0.0583(11) -0.0210(8) 0.0098(8) 0.0000(7)
O8 0.0295(8) 0.0356(9) 0.0492(10) -0.0169(8) 0.0190(7) -0.0072(7)
O9 0.0338(9) 0.0362(10) 0.0786(14) -0.0270(10) -0.0098(9) 0.0055(8)
O10 0.0348(9) 0.0465(10) 0.0298(8) -0.0095(7) 0.0038(7) 0.0078(7)
O11 0.0299(8) 0.0518(10) 0.0274(8) 0.0014(7) 0.0089(7) -0.0071(7)
O12 0.0572(11) 0.0557(11) 0.0230(8) -0.0019(8) 0.0125(8) -0.0250(9)
O13 0.0253(7) 0.0255(7) 0.0227(7) 0.0002(6) 0.0067(6) -0.0005(6)
N1 0.0342(11) 0.0863(18) 0.0273(10) -0.0168(11) 0.0088(9) -0.0097(11)
N2 0.0307(9) 0.0292(9) 0.0245(9) 0.0016(7) 0.0090(7) 0.0033(8)
N3 0.0289(9) 0.0251(9) 0.0343(10) -0.0021(8) 0.0073(8) -0.0018(7)
N4 0.0410(11) 0.0355(11) 0.0362(10) -0.0083(8) 0.0191(9) -0.0113(9)
N5 0.0442(12) 0.0524(13) 0.0290(10) 0.0134(9) 0.0086(9) 0.0151(10)
N6 0.0311(10) 0.0321(10) 0.0286(9) 0.0087(8) 0.0078(8) 0.0064(8)
N7 0.0340(10) 0.0251(9) 0.0328(10) -0.0031(7) 0.0106(8) 0.0013(7)
N8 0.0306(10) 0.0281(10) 0.0438(11) -0.0096(8) 0.0042(9) 0.0000(8)
N9 0.0439(12) 0.0448(12) 0.0309(10) 0.0033(9) 0.0152(9) -0.0117(9)
C1 0.0276(10) 0.0319(11) 0.0272(10) 0.0008(8) 0.0083(8) -0.0017(9)
C2 0.0273(11) 0.0381(12) 0.0256(10) 0.0059(9) 0.0034(8) 0.0011(9)
C3 0.0412(12) 0.0223(10) 0.0217(10) -0.0027(8) 0.0044(9) 0.0013(9)
C4 0.0275(10) 0.0211(9) 0.0217(9) 0.0029(7) 0.0063(8) 0.0034(8)
C5 0.0276(10) 0.0268(10) 0.0355(11) -0.0016(9) 0.0099(9) -0.0030(8)
C6 0.0332(11) 0.0312(11) 0.0302(11) 0.0004(9) 0.0124(9) -0.0006(9)
C7A 0.060(5) 0.109(7) 0.030(3) -0.016(4) 0.021(3) -0.041(5)
C7B 0.045(4) 0.089(10) 0.036(6) -0.024(6) 0.010(4) 0.010(6)
C8 0.073(2) 0.105(3) 0.0346(15) -0.0228(17) 0.0219(15) -0.026(2)
C9 0.0588(18) 0.090(2) 0.0300(13) -0.0074(14) 0.0062(13) -0.0208(17)
C10 0.0400(16) 0.139(4) 0.0417(16) -0.036(2) 0.0084(13) -0.0170(19)
C11 0.0309(11) 0.0345(12) 0.0326(11) 0.0049(9) 0.0102(9) 0.0094(9)
C12 0.0444(14) 0.0419(14) 0.0396(13) 0.0042(11) 0.0179(11) 0.0133(11)
C13 0.0449(15) 0.091(2) 0.0345(14) -0.0070(14) 0.0119(12) 0.0261(16)
C14 0.0411(13) 0.0488(14) 0.0237(11) 0.0048(10) 0.0113(10) 0.0154(11)
C15 0.0355(13) 0.0486(15) 0.0321(12) -0.0012(11) 0.0008(10) -0.0101(11)
C16 0.0399(15) 0.089(2) 0.0436(15) -0.0236(15) 0.0122(12) -0.0252(15)
C17 0.065(2) 0.0524(19) 0.086(2) 0.0189(18) -0.0221(19) -0.0308(17)
C18 0.0326(12) 0.0302(12) 0.0482(14) -0.0007(10) 0.0122(11) -0.0073(9)
C19 0.0640(19) 0.0584(18) 0.0543(17) -0.0283(14) 0.0330(15) -0.0291(15)
C20A 0.080(5) 0.042(3) 0.091(5) -0.025(3) 0.051(4) -0.024(3)
C20B 0.061(8) 0.055(9) 0.078(7) -0.025(6) 0.025(6) -0.027(7)
C21 0.098(3) 0.0534(19) 0.105(3) -0.0302(19) 0.070(3) -0.0391(19)
C22 0.0535(16) 0.0381(13) 0.0515(15) -0.0055(11) 0.0325(13) -0.0120(12)
C23 0.078(2) 0.089(2) 0.0356(15) 0.0292(16) 0.0169(15) 0.036(2)
C24A 0.092(6) 0.093(7) 0.051(4) 0.028(4) 0.013(4) 0.038(5)
C25A 0.091(7) 0.069(5) 0.072(5) 0.025(4) 0.017(5) 0.038(5)
C24B 0.082(7) 0.071(6) 0.068(6) 0.040(5) 0.019(5) 0.028(5)
C25B 0.078(6) 0.076(6) 0.058(5) 0.017(4) 0.008(4) 0.035(5)
C26 0.065(2) 0.083(2) 0.0498(17) 0.0136(16) 0.0117(15) 0.0429(19)
C27 0.0399(14) 0.080(2) 0.0379(14) 0.0269(14) 0.0178(11) 0.0198(14)
C28 0.0471(16) 0.087(2) 0.0504(17) 0.0397(17) 0.0152(14) 0.0130(16)
C29 0.0488(16) 0.0487(16) 0.0445(15) 0.0187(12) 0.0041(12) 0.0118(13)
C30 0.0313(12) 0.0530(16) 0.0382(13) 0.0139(12) 0.0059(10) 0.0087(11)
C31 0.0449(14) 0.0415(14) 0.0494(15) -0.0147(12) 0.0070(12) 0.0145(11)
C32A 0.044(3) 0.032(2) 0.052(3) -0.012(2) 0.010(2) 0.007(2)
C33A 0.043(2) 0.031(2) 0.045(3) -0.0084(19) 0.005(2) 0.0025(18)
C32B 0.053(4) 0.026(3) 0.037(4) -0.002(3) 0.019(3) 0.005(3)
C33B 0.046(5) 0.028(3) 0.053(5) -0.016(3) 0.020(4) -0.008(3)
C34 0.0598(18) 0.0459(16) 0.073(2) -0.0297(15) 0.0356(16) -0.0251(14)
C35 0.0407(14) 0.0356(14) 0.070(2) -0.0173(13) -0.0085(13) 0.0084(11)
C36 0.0440(16) 0.0477(17) 0.104(3) -0.0284(18) -0.0011(17) 0.0146(14)
C37 0.0570(18) 0.0451(16) 0.072(2) -0.0199(15) 0.0087(16) 0.0075(14)
C38 0.0443(15) 0.0435(15) 0.0516(16) -0.0205(12) 0.0096(12) 0.0036(12)
C39 0.0618(19) 0.072(2) 0.0517(17) -0.0057(15) 0.0275(15) -0.0312(17)
C40A 0.077(6) 0.069(6) 0.065(4) 0.015(4) 0.033(4) -0.022(5)
C41A 0.073(8) 0.076(9) 0.053(4) 0.012(5) 0.037(6) -0.019(6)
C40B 0.074(5) 0.089(7) 0.062(4) 0.001(5) 0.035(4) -0.035(5)
C41B 0.085(8) 0.073(7) 0.047(4) 0.013(5) 0.034(5) -0.019(5)
C42 0.0635(18) 0.0554(17) 0.0336(13) 0.0094(12) 0.0189(13) -0.0103(14)
C43 0.090(3) 0.0587(19) 0.0516(17) 0.0154(15) 0.0346(17) 0.0213(17)
C44 0.075(2) 0.073(2) 0.0446(17) -0.0209(15) 0.0001(16) 0.0047(18)
C45 0.098(3) 0.0434(18) 0.081(2) -0.0059(16) 0.019(2) -0.0176(18)
C46 0.078(2) 0.067(2) 0.0449(16) 0.0109(15) 0.0162(16) 0.0053(18)
C47 0.0400(15) 0.072(2) 0.0505(16) -0.0155(15) 0.0048(13) 0.0023(14)
C48 0.070(2) 0.0479(17) 0.079(2) -0.0133(16) 0.0353(18) -0.0092(15)
C49 0.125(4) 0.076(3) 0.112(4) 0.020(3) 0.008(3) -0.020(3)
C50 0.105(4) 0.128(4) 0.090(3) 0.026(3) 0.001(3) -0.027(3)
C51 0.145(5) 0.112(4) 0.065(3) 0.010(3) 0.023(3) 0.042(3)
C52 0.214(6) 0.048(2) 0.079(3) 0.005(2) 0.027(3) 0.015(3)
C53 0.138(4) 0.074(3) 0.101(4) -0.013(3) 0.020(3) -0.024(3)
C54 0.104(3) 0.070(3) 0.090(3) 0.003(2) 0.014(3) 0.008(2)
C55 0.039(2) 0.047(2) 0.063(3) 0.000 0.0076(19) 0.000
C56 0.0335(13) 0.0669(19) 0.0477(15) 0.0112(14) 0.0089(12) 0.0025(13)
C57 0.0356(13) 0.0676(19) 0.0479(16) -0.0089(14) 0.0148(12) 0.0002(13)
C58 0.040(2) 0.048(2) 0.064(3) 0.000 0.0210(19) 0.000
C59 0.084(3) 0.062(2) 0.0577(19) -0.0030(16) 0.0184(18) 0.0228(19)
C60 0.086(3) 0.083(2) 0.058(2) 0.0219(18) 0.0368(19) 0.022(2)
C61 0.071(2) 0.0459(17) 0.066(2) 0.0199(15) 0.0175(17) 0.0109(15)
C62 0.076(2) 0.0562(18) 0.0522(17) 0.0015(14) 0.0167(16) 0.0254(17)
C63 0.076(2) 0.071(2) 0.0500(18) 0.0214(16) 0.0276(17) 0.0215(18)
C64 0.0538(17) 0.0467(16) 0.0616(18) 0.0109(14) 0.0093(15) 0.0046(13)
C65 0.102(3) 0.079(3) 0.052(2) 0.0086(19) -0.017(2) 0.001(2)
C66 0.066(2) 0.066(2) 0.090(3) 0.015(2) 0.022(2) 0.0180(18)
C67 0.105(3) 0.0518(19) 0.059(2) -0.0043(16) 0.027(2) -0.0071(19)
C68 0.074(2) 0.083(3) 0.069(2) 0.027(2) -0.0094(19) -0.028(2)
C69 0.062(2) 0.088(3) 0.144(4) 0.050(3) 0.051(3) 0.022(2)
C70 0.166(4) 0.071(3) 0.074(3) 0.006(2) 0.074(3) 0.013(3)
C71 0.195(8) 0.087(5) 0.158(6) 0.000 0.089(6) 0.000
C72 0.159(5) 0.109(4) 0.114(4) 0.036(3) 0.074(4) 0.042(4)
C73 0.082(3) 0.109(3) 0.087(3) -0.004(3) 0.032(2) 0.016(3)
C74 0.062(3) 0.075(4) 0.107(4) 0.000 0.032(3) 0.000

loop_
_atom_type_symbol
_atom_type_description
_atom_type_scat_dispersion_real
_atom_type_scat_dispersion_imag
_atom_type_scat_source
C C 0.0033 0.0016 'International Tables Vol C Tables 4.2.6.8 and 6.1.1.4'
H H 0.0000 0.0000 'International Tables Vol C Tables 4.2.6.8 and 6.1.1.4'
Al Al 0.0645 0.0514 'International Tables Vol C Tables 4.2.6.8 and 6.1.1.4'
Cl Cl 0.1484 0.1585 'International Tables Vol C Tables 4.2.6.8 and 6.1.1.4'
N N 0.0061 0.0033 'International Tables Vol C Tables 4.2.6.8 and 6.1.1.4'
O O 0.0106 0.0060 'International Tables Vol C Tables 4.2.6.8 and 6.1.1.4'

loop_
_exptl_crystal_face_index_h
_exptl_crystal_face_index_k
_exptl_crystal_face_index_l
_exptl_crystal_face_perp_dist
9 2 30 0.0523
-30 0 7 0.3256
-29 30 6 0.1993
0 -1 0 0.1971
-1 1 -30 0.0573

loop_
_geom_angle_atom_site_label_1
_geom_angle_atom_site_label_2
_geom_angle_atom_site_label_3
_geom_angle
_geom_angle_site_symmetry_1
_geom_angle_site_symmetry_3
_geom_angle_publ_flag
O13 Al1 O3 96.66(8) . . ?
O13 Al1 O10 98.66(7) . . ?
O3 Al1 O10 164.50(8) . . ?
O13 Al1 O1 97.46(7) . . ?
O3 Al1 O1 92.63(10) . . ?
O10 Al1 O1 87.70(9) . . ?
O13 Al1 O12 97.49(7) . . ?
O3 Al1 O12 86.98(10) . . ?
O10 Al1 O12 88.71(9) . . ?
O1 Al1 O12 164.98(8) . . ?
O13 Al1 N1 177.19(9) . . ?
O3 Al1 N1 83.85(9) . . ?
O10 Al1 N1 80.97(9) . . ?
O1 Al1 N1 79.75(9) . . ?
O12 Al1 N1 85.29(9) . . ?
O13 Al2 O2 96.79(8) . . ?
O13 Al2 O5 94.90(8) . . ?
O2 Al2 O5 87.21(12) . . ?
O13 Al2 O7 97.20(7) . . ?
O2 Al2 O7 165.99(8) . . ?
O5 Al2 O7 90.71(10) . . ?
O13 Al2 O4 94.02(7) . . ?
O2 Al2 O4 91.87(10) . . ?
O5 Al2 O4 171.08(8) . . ?
O7 Al2 O4 88.04(9) . . ?
O13 Al2 N2 179.29(8) . . ?
O2 Al2 N2 83.64(8) . . ?
O5 Al2 N2 85.69(8) . . ?
O7 Al2 N2 82.39(8) . . ?
O4 Al2 N2 85.39(7) . . ?
O13 Al3 O6 93.84(8) . . ?
O13 Al3 O11 95.08(7) . . ?
O6 Al3 O11 170.33(9) . . ?
O13 Al3 O9 97.31(8) . . ?
O6 Al3 O9 85.96(11) . . ?
O11 Al3 O9 89.19(10) . . ?
O13 Al3 O8 96.31(7) . . ?
O6 Al3 O8 93.59(10) . . ?
O11 Al3 O8 89.15(8) . . ?
O9 Al3 O8 166.38(8) . . ?
O13 Al3 N3 177.40(8) . . ?
O6 Al3 N3 84.82(8) . . ?
O11 Al3 N3 86.42(8) . . ?
O9 Al3 N3 84.83(8) . . ?
O8 Al3 N3 81.57(8) . . ?
C1 O1 Al1 131.19(15) . . ?
C1 O2 Al2 133.20(16) . . ?
C2 O3 Al1 129.92(15) . . ?
C2 O4 Al2 132.73(16) . . ?
C3 O5 Al2 131.93(16) . . ?
C3 O6 Al3 132.39(17) . . ?
C4 O7 Al2 130.48(15) . . ?
C4 O8 Al3 132.49(15) . . ?
C5 O9 Al3 133.60(16) . . ?
C5 O10 Al1 129.95(15) . . ?
C6 O11 Al3 131.18(16) . . ?
C6 O12 Al1 130.47(15) . . ?
Al1 O13 Al3 119.78(8) . . ?
Al1 O13 Al2 120.02(8) . . ?
Al3 O13 Al2 120.17(8) . . ?
C7B N1 C10 111.7(7) . . ?
C7A N1 C10 103.9(6) . . ?
C7B N1 Al1 126.6(7) . . ?
C7A N1 Al1 124.5(4) . . ?
C10 N1 Al1 121.02(18) . . ?
C11 N2 C14 104.77(17) . . ?
C11 N2 Al2 117.24(14) . . ?
C14 N2 Al2 116.82(14) . . ?
C11 N2 H2 105.2(19) . . ?
C14 N2 H2 105.8(19) . . ?
Al2 N2 H2 105.9(19) . . ?
C15 N3 C18 105.04(18) . . ?
C15 N3 Al3 116.14(15) . . ?
C18 N3 Al3 117.19(15) . . ?
C15 N3 H3 105(2) . . ?
C18 N3 H3 106(2) . . ?
Al3 N3 H3 106(2) . . ?
C1 N4 C19 123.9(2) . . ?
C1 N4 C22 123.4(2) . . ?
C19 N4 C22 112.6(2) . . ?
C2 N5 C23 123.4(2) . . ?
C2 N5 C26 123.6(2) . . ?
C23 N5 C26 112.4(2) . . ?
C3 N6 C27 124.5(2) . . ?
C3 N6 C30 122.8(2) . . ?
C27 N6 C30 112.68(19) . . ?
C4 N7 C31 123.8(2) . . ?
C4 N7 C34 123.3(2) . . ?
C31 N7 C34 112.7(2) . . ?
C5 N8 C38 123.0(2) . . ?
C5 N8 C35 124.4(2) . . ?
C38 N8 C35 112.5(2) . . ?
C6 N9 C42 123.6(2) . . ?
C6 N9 C39 123.2(2) . . ?
C42 N9 C39 113.2(2) . . ?
O2 C1 O1 124.3(2) . . ?
O2 C1 N4 117.3(2) . . ?
O1 C1 N4 118.3(2) . . ?
O4 C2 O3 125.2(2) . . ?
O4 C2 N5 117.7(2) . . ?
O3 C2 N5 117.1(2) . . ?
O5 C3 O6 124.5(2) . . ?
O5 C3 N6 118.8(2) . . ?
O6 C3 N6 116.7(2) . . ?
O7 C4 O8 125.2(2) . . ?
O7 C4 N7 117.42(19) . . ?
O8 C4 N7 117.35(19) . . ?
O9 C5 O10 124.4(2) . . ?
O9 C5 N8 118.1(2) . . ?
O10 C5 N8 117.4(2) . . ?
O12 C6 O11 125.8(2) . . ?
O12 C6 N9 116.8(2) . . ?
O11 C6 N9 117.4(2) . . ?
N1 C7A C8 106.5(6) . . ?
N1 C7A H7A 110.4 . . ?
C8 C7A H7A 110.4 . . ?
N1 C7A H7B 110.4 . . ?
C8 C7A H7B 110.4 . . ?
H7A C7A H7B 108.6 . . ?
N1 C7B C8 107.7(10) . . ?
N1 C7B H7C 110.2 . . ?
C8 C7B H7C 110.2 . . ?
N1 C7B H7D 110.2 . . ?
C8 C7B H7D 110.2 . . ?
H7C C7B H7D 108.5 . . ?
C9 C8 C7A 101.7(6) . . ?
C9 C8 C7B 106.0(6) . . ?
C9 C8 H8A 111.4 . . ?
C7A C8 H8A 111.4 . . ?
C9 C8 H8B 111.4 . . ?
C7A C8 H8B 111.4 . . ?
H8A C8 H8B 109.3 . . ?
C8 C9 C10 105.6(2) . . ?
C8 C9 H9A 110.6 . . ?
C10 C9 H9A 110.6 . . ?
C8 C9 H9B 110.6 . . ?
C10 C9 H9B 110.6 . . ?
H9A C9 H9B 108.7 . . ?
N1 C10 C9 108.7(3) . . ?
N1 C10 H10A 109.9 . . ?
C9 C10 H10A 109.9 . . ?
N1 C10 H10B 109.9 . . ?
C9 C10 H10B 109.9 . . ?
H10A C10 H10B 108.3 . . ?
N2 C11 C12 106.49(18) . . ?
N2 C11 H11A 110.4 . . ?
C12 C11 H11A 110.4 . . ?
N2 C11 H11B 110.4 . . ?
C12 C11 H11B 110.4 . . ?
H11A C11 H11B 108.6 . . ?
C13 C12 C11 104.4(2) . . ?
C13 C12 H12A 110.9 . . ?
C11 C12 H12A 110.9 . . ?
C13 C12 H12B 110.9 . . ?
C11 C12 H12B 110.9 . . ?
H12A C12 H12B 108.9 . . ?
C14 C13 C12 107.0(2) . . ?
C14 C13 H13A 110.3 . . ?
C12 C13 H13A 110.3 . . ?
C14 C13 H13B 110.3 . . ?
C12 C13 H13B 110.3 . . ?
H13A C13 H13B 108.6 . . ?
N2 C14 C13 107.8(2) . . ?
N2 C14 H14A 110.1 . . ?
C13 C14 H14A 110.1 . . ?
N2 C14 H14B 110.1 . . ?
C13 C14 H14B 110.1 . . ?
H14A C14 H14B 108.5 . . ?
N3 C15 C16 107.4(2) . . ?
N3 C15 H15A 110.2 . . ?
C16 C15 H15A 110.2 . . ?
N3 C15 H15B 110.2 . . ?
C16 C15 H15B 110.2 . . ?
H15A C15 H15B 108.5 . . ?
C17 C16 C15 106.0(2) . . ?
C17 C16 H16A 110.5 . . ?
C15 C16 H16A 110.5 . . ?
C17 C16 H16B 110.5 . . ?
C15 C16 H16B 110.5 . . ?
H16A C16 H16B 108.7 . . ?
C16 C17 C18 107.9(2) . . ?
C16 C17 H17A 110.1 . . ?
C18 C17 H17A 110.1 . . ?
C16 C17 H17B 110.1 . . ?
C18 C17 H17B 110.1 . . ?
H17A C17 H17B 108.4 . . ?
N3 C18 C17 107.2(2) . . ?
N3 C18 H18A 110.3 . . ?
C17 C18 H18A 110.3 . . ?
N3 C18 H18B 110.3 . . ?
C17 C18 H18B 110.3 . . ?
H18A C18 H18B 108.5 . . ?
N4 C19 C20A 103.5(3) . . ?
N4 C19 C20B 101.1(9) . . ?
N4 C19 H19A 111.1 . . ?
C20A C19 H19A 111.1 . . ?
N4 C19 H19B 111.1 . . ?
C20A C19 H19B 111.1 . . ?
H19A C19 H19B 109.0 . . ?
C21 C20A C19 104.0(4) . . ?
C21 C20A H20A 111.0 . . ?
C19 C20A H20A 111.0 . . ?
C21 C20A H20B 111.0 . . ?
C19 C20A H20B 111.0 . . ?
H20A C20A H20B 109.0 . . ?
C21 C20B C19 109.0(12) . . ?
C21 C20B H20C 109.9 . . ?
C19 C20B H20C 109.9 . . ?
C21 C20B H20D 109.9 . . ?
C19 C20B H20D 109.9 . . ?
H20C C20B H20D 108.3 . . ?
C20B C21 C22 109.7(8) . . ?
C20A C21 C22 106.8(3) . . ?
C20A C21 H21A 110.4 . . ?
C22 C21 H21A 110.4 . . ?
C20A C21 H21B 110.4 . . ?
C22 C21 H21B 110.4 . . ?
H21A C21 H21B 108.6 . . ?
N4 C22 C21 103.0(2) . . ?
N4 C22 H22A 111.2 . . ?
C21 C22 H22A 111.2 . . ?
N4 C22 H22B 111.2 . . ?
C21 C22 H22B 111.2 . . ?
H22A C22 H22B 109.1 . . ?
N5 C23 C24A 104.9(5) . . ?
N5 C23 C24B 99.6(6) . . ?
N5 C23 H23A 110.8 . . ?
C24A C23 H23A 110.8 . . ?
N5 C23 H23B 110.8 . . ?
C24A C23 H23B 110.8 . . ?
H23A C23 H23B 108.8 . . ?
C23 C24A C25A 98.9(9) . . ?
C23 C24A H24A 112.0 . . ?
C25A C24A H24A 112.0 . . ?
C23 C24A H24B 112.0 . . ?
C25A C24A H24B 112.0 . . ?
H24A C24A H24B 109.7 . . ?
C26 C25A C24A 97.8(10) . . ?
C26 C25A H25A 112.2 . . ?
C24A C25A H25A 112.2 . . ?
C26 C25A H25B 112.2 . . ?
C24A C25A H25B 112.2 . . ?
H25A C25A H25B 109.8 . . ?
C25B C24B C23 103.8(10) . . ?
C25B C24B H24C 111.0 . . ?
C23 C24B H24C 111.0 . . ?
C25B C24B H24D 111.0 . . ?
C23 C24B H24D 111.0 . . ?
H24C C24B H24D 109.0 . . ?
C24B C25B C26 103.7(11) . . ?
C24B C25B H25C 111.0 . . ?
C26 C25B H25C 111.0 . . ?
C24B C25B H25D 111.0 . . ?
C26 C25B H25D 111.0 . . ?
H25C C25B H25D 109.0 . . ?
N5 C26 C25B 105.1(5) . . ?
N5 C26 C25A 101.0(4) . . ?
N5 C26 H26A 111.6 . . ?
C25A C26 H26A 111.6 . . ?
N5 C26 H26B 111.6 . . ?
C25A C26 H26B 111.6 . . ?
H26A C26 H26B 109.4 . . ?
N6 C27 C28 103.1(2) . . ?
N6 C27 H27A 111.1 . . ?
C28 C27 H27A 111.1 . . ?
N6 C27 H27B 111.1 . . ?
C28 C27 H27B 111.1 . . ?
H27A C27 H27B 109.1 . . ?
C29 C28 C27 104.2(2) . . ?
C29 C28 H28A 110.9 . . ?
C27 C28 H28A 110.9 . . ?
C29 C28 H28B 110.9 . . ?
C27 C28 H28B 110.9 . . ?
H28A C28 H28B 108.9 . . ?
C30 C29 C28 104.0(2) . . ?
C30 C29 H29A 111.0 . . ?
C28 C29 H29A 111.0 . . ?
C30 C29 H29B 111.0 . . ?
C28 C29 H29B 111.0 . . ?
H29A C29 H29B 109.0 . . ?
N6 C30 C29 103.7(2) . . ?
N6 C30 H30A 111.0 . . ?
C29 C30 H30A 111.0 . . ?
N6 C30 H30B 111.0 . . ?
C29 C30 H30B 111.0 . . ?
H30A C30 H30B 109.0 . . ?
N7 C31 C32B 110.2(4) . . ?
N7 C31 C32A 97.6(3) . . ?
N7 C31 H31A 112.2 . . ?
C32A C31 H31A 112.2 . . ?
N7 C31 H31B 112.2 . . ?
C32A C31 H31B 112.2 . . ?
H31A C31 H31B 109.8 . . ?
C33A C32A C31 104.3(3) . . ?
C33A C32A H32A 110.9 . . ?
C31 C32A H32A 110.9 . . ?
C33A C32A H32B 110.9 . . ?
C31 C32A H32B 110.9 . . ?
H32A C32A H32B 108.9 . . ?
C34 C33A C32A 97.8(4) . . ?
C34 C33A H33A 112.2 . . ?
C32A C33A H33A 112.2 . . ?
C34 C33A H33B 112.2 . . ?
C32A C33A H33B 112.2 . . ?
H33A C33A H33B 109.8 . . ?
C31 C32B C33B 95.0(6) . . ?
C31 C32B H32C 112.7 . . ?
C33B C32B H32C 112.7 . . ?
C31 C32B H32D 112.7 . . ?
C33B C32B H32D 112.7 . . ?
H32C C32B H32D 110.2 . . ?
C32B C33B C34 103.2(5) . . ?
C32B C33B H33C 111.1 . . ?
C34 C33B H33C 111.1 . . ?
C32B C33B H33D 111.1 . . ?
C34 C33B H33D 111.1 . . ?
H33C C33B H33D 109.1 . . ?
N7 C34 C33A 107.1(3) . . ?
N7 C34 C33B 93.5(3) . . ?
N7 C34 H34A 110.3 . . ?
C33A C34 H34A 110.3 . . ?
N7 C34 H34B 110.3 . . ?
C33A C34 H34B 110.3 . . ?
H34A C34 H34B 108.5 . . ?
N8 C35 C36 102.4(2) . . ?
N8 C35 H35A 111.3 . . ?
C36 C35 H35A 111.3 . . ?
N8 C35 H35B 111.3 . . ?
C36 C35 H35B 111.3 . . ?
H35A C35 H35B 109.2 . . ?
C37 C36 C35 104.7(3) . . ?
C37 C36 H36A 110.8 . . ?
C35 C36 H36A 110.8 . . ?
C37 C36 H36B 110.8 . . ?
C35 C36 H36B 110.8 . . ?
H36A C36 H36B 108.9 . . ?
C36 C37 C38 104.3(2) . . ?
C36 C37 H37A 110.9 . . ?
C38 C37 H37A 110.9 . . ?
C36 C37 H37B 110.9 . . ?
C38 C37 H37B 110.9 . . ?
H37A C37 H37B 108.9 . . ?
N8 C38 C37 103.6(2) . . ?
N8 C38 H38A 111.0 . . ?
C37 C38 H38A 111.0 . . ?
N8 C38 H38B 111.0 . . ?
C37 C38 H38B 111.0 . . ?
H38A C38 H38B 109.0 . . ?
N9 C39 C40B 102.9(4) . . ?
N9 C39 C40A 102.3(5) . . ?
N9 C39 H39A 111.3 . . ?
C40A C39 H39A 111.3 . . ?
N9 C39 H39B 111.3 . . ?
C40A C39 H39B 111.3 . . ?
H39A C39 H39B 109.2 . . ?
C41A C40A C39 106.4(11) . . ?
C41A C40A H40A 110.5 . . ?
C39 C40A H40A 110.5 . . ?
C41A C40A H40B 110.5 . . ?
C39 C40A H40B 110.5 . . ?
H40A C40A H40B 108.6 . . ?
C40A C41A C42 103.6(12) . . ?
C40A C41A H41A 111.0 . . ?
C42 C41A H41A 111.0 . . ?
C40A C41A H41B 111.0 . . ?
C42 C41A H41B 111.0 . . ?
H41A C41A H41B 109.0 . . ?
C39 C40B C41B 100.1(10) . . ?
C39 C40B H40C 111.8 . . ?
C41B C40B H40C 111.8 . . ?
C39 C40B H40D 111.8 . . ?
C41B C40B H40D 111.8 . . ?
H40C C40B H40D 109.5 . . ?
C42 C41B C40B 102.0(11) . . ?
C42 C41B H41C 111.4 . . ?
C40B C41B H41C 111.4 . . ?
C42 C41B H41D 111.4 . . ?
C40B C41B H41D 111.4 . . ?
H41C C41B H41D 109.2 . . ?
N9 C42 C41B 102.6(6) . . ?
N9 C42 C41A 102.7(6) . . ?
N9 C42 H42A 111.2 . . ?
C41A C42 H42A 111.2 . . ?
N9 C42 H42B 111.2 . . ?
C41A C42 H42B 111.2 . . ?
H42A C42 H42B 109.1 . . ?
C44 C43 C48 119.9(3) . . ?
C44 C43 H43 120.1 . . ?
C48 C43 H43 120.1 . . ?
C43 C44 C45 118.7(3) . . ?
C43 C44 H44 120.6 . . ?
C45 C44 H44 120.6 . . ?
C46 C45 C44 119.5(3) . . ?
C46 C45 H45 120.2 . . ?
C44 C45 H45 120.2 . . ?
C47 C46 C45 120.4(3) . . ?
C47 C46 H46 119.8 . . ?
C45 C46 H46 119.8 . . ?
C46 C47 C48 120.8(3) . . ?
C46 C47 H47 119.6 . . ?
C48 C47 H47 119.6 . . ?
C47 C48 C43 120.6(3) . . ?
C47 C48 H48 119.7 . . ?
C43 C48 H48 119.7 . . ?
C50 C49 C54 120.4(4) . . ?
C50 C49 H49 119.8 . . ?
C54 C49 H49 119.8 . . ?
C49 C50 C51 120.9(5) . . ?
C49 C50 H50 119.6 . . ?
C51 C50 H50 119.6 . . ?
C50 C51 C52 117.7(4) . . ?
C50 C51 H51 121.2 . . ?
C52 C51 H51 121.2 . . ?
C51 C52 C53 122.5(4) . . ?
C51 C52 H52 118.7 . . ?
C53 C52 H52 118.7 . . ?
C52 C53 C54 118.4(4) . . ?
C52 C53 H53 120.8 . . ?
C54 C53 H53 120.8 . . ?
C49 C54 C53 119.8(4) . . ?
C49 C54 H54 120.1 . . ?
C53 C54 H54 120.1 . . ?
C56 C55 C56 120.7(4) 2 . ?
C56 C55 H55 119.6 2 . ?
C56 C55 H55 119.6 . . ?
C55 C56 C57 119.4(3) . . ?
C55 C56 H56 120.3 . . ?
C57 C56 H56 120.3 . . ?
C58 C57 C56 120.5(3) . . ?
C58 C57 H57 119.8 . . ?
C56 C57 H57 119.8 . . ?
C57 C58 C57 119.5(4) . 2 ?
C57 C58 H58 120.3 . . ?
C57 C58 H58 120.3 2 . ?
C64 C59 C60 120.7(3) . . ?
C64 C59 H59 119.6 . . ?
C60 C59 H59 119.6 . . ?
C61 C60 C59 120.5(3) . . ?
C61 C60 H60 119.8 . . ?
C59 C60 H60 119.8 . . ?
C62 C61 C60 119.5(3) . . ?
C62 C61 H61 120.2 . . ?
C60 C61 H61 120.2 . . ?
C61 C62 C63 119.3(3) . . ?
C61 C62 H62 120.4 . . ?
C63 C62 H62 120.4 . . ?
C64 C63 C62 121.0(3) . . ?
C64 C63 H63 119.5 . . ?
C62 C63 H63 119.5 . . ?
C59 C64 C63 119.0(3) . . ?
C59 C64 H64 120.5 . . ?
C63 C64 H64 120.5 . . ?
C66 C65 C70 120.8(3) . . ?
C66 C65 H65 119.6 . . ?
C70 C65 H65 119.6 . . ?
C67 C66 C65 120.2(3) . . ?
C67 C66 H66 119.9 . . ?
C65 C66 H66 119.9 . . ?
C68 C67 C66 119.2(3) . . ?
C68 C67 H67 120.4 . . ?
C66 C67 H67 120.4 . . ?
C67 C68 C69 121.0(3) . . ?
C67 C68 H68 119.5 . . ?
C69 C68 H68 119.5 . . ?
C68 C69 C70 120.1(3) . . ?
C68 C69 H69 119.9 . . ?
C70 C69 H69 119.9 . . ?
C69 C70 C65 118.6(3) . . ?
C69 C70 H70 120.7 . . ?
C65 C70 H70 120.7 . . ?
C72 C71 C72 119.4(7) . 2_655 ?
C72 C71 H71 120.3 . . ?
C72 C71 H71 120.3 2_655 . ?
C73 C72 C71 120.5(6) . . ?
C73 C72 H72 119.8 . . ?
C71 C72 H72 119.8 . . ?
C74 C73 C72 119.3(5) . . ?
C74 C73 H73 120.3 . . ?
C72 C73 H73 120.3 . . ?
C73 C74 C73 120.9(6) . 2_655 ?
C73 C74 H74 119.5 . . ?
C73 C74 H74 119.5 2_655 . ?

loop_
_geom_bond_atom_site_label_1
_geom_bond_atom_site_label_2
_geom_bond_distance
_geom_bond_site_symmetry_2
_geom_bond_publ_flag
Al1 O13 1.8186(15) . ?
Al1 O3 1.8867(19) . ?
Al1 O10 1.8994(18) . ?
Al1 O1 1.9007(18) . ?
Al1 O12 1.9079(18) . ?
Al1 N1 2.158(2) . ?
Al2 O13 1.8458(16) . ?
Al2 O2 1.8753(19) . ?
Al2 O5 1.8900(18) . ?
Al2 O7 1.8961(18) . ?
Al2 O4 1.9002(17) . ?
Al2 N2 2.1197(19) . ?
Al3 O13 1.8416(16) . ?
Al3 O6 1.8651(19) . ?
Al3 O11 1.8944(17) . ?
Al3 O9 1.9007(19) . ?
Al3 O8 1.9068(17) . ?
Al3 N3 2.113(2) . ?
O1 C1 1.266(3) . ?
O2 C1 1.260(3) . ?
O3 C2 1.263(3) . ?
O4 C2 1.260(3) . ?
O5 C3 1.248(3) . ?
O6 C3 1.258(3) . ?
O7 C4 1.253(3) . ?
O8 C4 1.258(3) . ?
O9 C5 1.255(3) . ?
O10 C5 1.271(3) . ?
O11 C6 1.265(3) . ?
O12 C6 1.261(3) . ?
N1 C7B 1.362(16) . ?
N1 C7A 1.413(9) . ?
N1 C10 1.452(4) . ?
N2 C11 1.492(3) . ?
N2 C14 1.493(3) . ?
N2 H2 0.88(3) . ?
N3 C15 1.496(3) . ?
N3 C18 1.500(3) . ?
N3 H3 0.85(3) . ?
N4 C1 1.340(3) . ?
N4 C19 1.455(3) . ?
N4 C22 1.461(3) . ?
N5 C2 1.347(3) . ?
N5 C23 1.460(3) . ?
N5 C26 1.460(4) . ?
N6 C3 1.345(3) . ?
N6 C27 1.449(3) . ?
N6 C30 1.463(3) . ?
N7 C4 1.356(3) . ?
N7 C31 1.456(3) . ?
N7 C34 1.459(3) . ?
N8 C5 1.339(3) . ?
N8 C38 1.459(3) . ?
N8 C35 1.466(3) . ?
N9 C6 1.350(3) . ?
N9 C42 1.460(3) . ?
N9 C39 1.462(4) . ?
C7A C8 1.546(11) . ?
C7A H7A 0.9900 . ?
C7A H7B 0.9900 . ?
C7B C8 1.571(15) . ?
C7B H7C 0.9900 . ?
C7B H7D 0.9900 . ?
C8 C9 1.487(5) . ?
C8 H8A 0.9900 . ?
C8 H8B 0.9900 . ?
C9 C10 1.504(4) . ?
C9 H9A 0.9900 . ?
C9 H9B 0.9900 . ?
C10 H10A 0.9900 . ?
C10 H10B 0.9900 . ?
C11 C12 1.526(3) . ?
C11 H11A 0.9900 . ?
C11 H11B 0.9900 . ?
C12 C13 1.516(4) . ?
C12 H12A 0.9900 . ?
C12 H12B 0.9900 . ?
C13 C14 1.513(3) . ?
C13 H13A 0.9900 . ?
C13 H13B 0.9900 . ?
C14 H14A 0.9900 . ?
C14 H14B 0.9900 . ?
C15 C16 1.513(4) . ?
C15 H15A 0.9900 . ?
C15 H15B 0.9900 . ?
C16 C17 1.490(5) . ?
C16 H16A 0.9900 . ?
C16 H16B 0.9900 . ?
C17 C18 1.511(4) . ?
C17 H17A 0.9900 . ?
C17 H17B 0.9900 . ?
C18 H18A 0.9900 . ?
C18 H18B 0.9900 . ?
C19 C20A 1.531(6) . ?
C19 C20B 1.532(19) . ?
C19 H19A 0.9900 . ?
C19 H19B 0.9900 . ?
C20A C21 1.478(7) . ?
C20A H20A 0.9900 . ?
C20A H20B 0.9900 . ?
C20B C21 1.38(2) . ?
C20B H20C 0.9900 . ?
C20B H20D 0.9900 . ?
C21 C22 1.504(4) . ?
C21 H21A 0.9900 . ?
C21 H21B 0.9900 . ?
C22 H22A 0.9900 . ?
C22 H22B 0.9900 . ?
C23 C24A 1.481(10) . ?
C23 C24B 1.609(13) . ?
C23 H23A 0.9900 . ?
C23 H23B 0.9900 . ?
C24A C25A 1.64(2) . ?
C24A H24A 0.9900 . ?
C24A H24B 0.9900 . ?
C25A C26 1.582(11) . ?
C25A H25A 0.9900 . ?
C25A H25B 0.9900 . ?
C24B C25B 1.47(2) . ?
C24B H24C 0.9900 . ?
C24B H24D 0.9900 . ?
C25B C26 1.481(10) . ?
C25B H25C 0.9900 . ?
C25B H25D 0.9900 . ?
C26 H26A 0.9900 . ?
C26 H26B 0.9900 . ?
C27 C28 1.533(4) . ?
C27 H27A 0.9900 . ?
C27 H27B 0.9900 . ?
C28 C29 1.510(4) . ?
C28 H28A 0.9900 . ?
C28 H28B 0.9900 . ?
C29 C30 1.506(4) . ?
C29 H29A 0.9900 . ?
C29 H29B 0.9900 . ?
C30 H30A 0.9900 . ?
C30 H30B 0.9900 . ?
C31 C32B 1.460(7) . ?
C31 C32A 1.614(6) . ?
C31 H31A 0.9900 . ?
C31 H31B 0.9900 . ?
C32A C33A 1.528(7) . ?
C32A H32A 0.9900 . ?
C32A H32B 0.9900 . ?
C33A C34 1.505(5) . ?
C33A H33A 0.9900 . ?
C33A H33B 0.9900 . ?
C32B C33B 1.537(10) . ?
C32B H32C 0.9900 . ?
C32B H32D 0.9900 . ?
C33B C34 1.701(8) . ?
C33B H33C 0.9900 . ?
C33B H33D 0.9900 . ?
C34 H34A 0.9900 . ?
C34 H34B 0.9900 . ?
C35 C36 1.516(4) . ?
C35 H35A 0.9900 . ?
C35 H35B 0.9900 . ?
C36 C37 1.499(4) . ?
C36 H36A 0.9900 . ?
C36 H36B 0.9900 . ?
C37 C38 1.517(4) . ?
C37 H37A 0.9900 . ?
C37 H37B 0.9900 . ?
C38 H38A 0.9900 . ?
C38 H38B 0.9900 . ?
C39 C40B 1.506(11) . ?
C39 C40A 1.544(12) . ?
C39 H39A 0.9900 . ?
C39 H39B 0.9900 . ?
C40A C41A 1.45(2) . ?
C40A H40A 0.9900 . ?
C40A H40B 0.9900 . ?
C41A C42 1.582(14) . ?
C41A H41A 0.9900 . ?
C41A H41B 0.9900 . ?
C40B C41B 1.60(3) . ?
C40B H40C 0.9900 . ?
C40B H40D 0.9900 . ?
C41B C42 1.487(13) . ?
C41B H41C 0.9900 . ?
C41B H41D 0.9900 . ?
C42 H42A 0.9900 . ?
C42 H42B 0.9900 . ?
C43 C44 1.370(5) . ?
C43 C48 1.374(5) . ?
C43 H43 0.9500 . ?
C44 C45 1.385(5) . ?
C44 H44 0.9500 . ?
C45 C46 1.380(5) . ?
C45 H45 0.9500 . ?
C46 C47 1.333(5) . ?
C46 H46 0.9500 . ?
C47 C48 1.342(5) . ?
C47 H47 0.9500 . ?
C48 H48 0.9500 . ?
C49 C50 1.386(2) . ?
C49 C54 1.388(2) . ?
C49 H49 0.9500 . ?
C50 C51 1.387(2) . ?
C50 H50 0.9500 . ?
C51 C52 1.389(2) . ?
C51 H51 0.9500 . ?
C52 C53 1.390(2) . ?
C52 H52 0.9500 . ?
C53 C54 1.391(2) . ?
C53 H53 0.9500 . ?
C54 H54 0.9500 . ?
C55 C56 1.379(4) 2 ?
C55 C56 1.379(4) . ?
C55 H55 0.9500 . ?
C56 C57 1.384(5) . ?
C56 H56 0.9500 . ?
C57 C58 1.382(4) . ?
C57 H57 0.9500 . ?
C58 H58 0.9500 . ?
C59 C64 1.358(5) . ?
C59 C60 1.377(5) . ?
C59 H59 0.9500 . ?
C60 C61 1.370(5) . ?
C60 H60 0.9500 . ?
C61 C62 1.368(5) . ?
C61 H61 0.9500 . ?
C62 C63 1.391(5) . ?
C62 H62 0.9500 . ?
C63 C64 1.368(5) . ?
C63 H63 0.9500 . ?
C64 H64 0.9500 . ?
C65 C66 1.3866(19) . ?
C65 C70 1.391(2) . ?
C65 H65 0.9500 . ?
C66 C67 1.3803(19) . ?
C66 H66 0.9500 . ?
C67 C68 1.3800(19) . ?
C67 H67 0.9500 . ?
C68 C69 1.385(2) . ?
C68 H68 0.9500 . ?
C69 C70 1.391(2) . ?
C69 H69 0.9500 . ?
C70 H70 0.9500 . ?
C71 C72 1.392(2) . ?
C71 C72 1.392(2) 2_655 ?
C71 H71 0.9500 . ?
C72 C73 1.390(2) . ?
C72 H72 0.9500 . ?
C73 C74 1.3866(19) . ?
C73 H73 0.9500 . ?
C74 H74 0.9500 . ?

loop_
_geom_hbond_atom_site_label_D
_geom_hbond_atom_site_label_H
_geom_hbond_atom_site_label_A
_geom_hbond_distance_DH
_geom_hbond_distance_HA
_geom_hbond_distance_DA
_geom_hbond_angle_DHA
_geom_hbond_site_symmetry_A
_geom_hbond_publ_flag
N2 H2 Cl1 0.88(3) 2.62(3) 3.401(2) 147(2) 4_445 yes
N3 H3 Cl1 0.85(3) 2.57(3) 3.330(2) 150(3) 7 yes
C7B^b H7D^b O12 0.99 2.58 3.081(17) 111.6 . yes
C10 H10A O3 0.99 2.48 2.998(4) 112.0 . yes
C11 H11B O7 0.99 2.57 3.077(3) 111.4 . yes
C12 H12B Cl1 0.99 2.89 3.538(3) 123.5 4_445 yes
C14 H14A O7 0.99 2.59 3.087(3) 111.3 . yes
C15 H15B O8 0.99 2.54 3.052(3) 111.7 . yes
C18 H18A O8 0.99 2.55 3.049(3) 111.3 . yes
C22 H22A Cl1 0.99 2.75 3.685(3) 156.7 4_445 yes
C35 H35B Cl1 0.99 2.73 3.669(3) 158.9 7 yes

loop_
_geom_torsion_atom_site_label_1
_geom_torsion_atom_site_label_2
_geom_torsion_atom_site_label_3
_geom_torsion_atom_site_label_4
_geom_torsion
_geom_torsion_site_symmetry_1
_geom_torsion_site_symmetry_2
_geom_torsion_site_symmetry_3
_geom_torsion_site_symmetry_4
_geom_torsion_publ_flag
O13 Al2 O2 C1 -18.2(3) . . . . ?
O5 Al2 O2 C1 -112.8(3) . . . . ?
O7 Al2 O2 C1 165.5(3) . . . . ?
O4 Al2 O2 C1 76.1(3) . . . . ?
N2 Al2 O2 C1 161.2(3) . . . . ?
O13 Al1 O3 C2 -17.8(3) . . . . ?
O10 Al1 O3 C2 170.9(3) . . . . ?
O1 Al1 O3 C2 80.0(2) . . . . ?
O12 Al1 O3 C2 -115.0(2) . . . . ?
N1 Al1 O3 C2 159.4(3) . . . . ?
O13 Al2 O5 C3 9.5(3) . . . . ?
O2 Al2 O5 C3 106.1(3) . . . . ?
O7 Al2 O5 C3 -87.8(3) . . . . ?
N2 Al2 O5 C3 -170.1(3) . . . . ?
O13 Al3 O6 C3 -24.6(3) . . . . ?
O9 Al3 O6 C3 -121.7(3) . . . . ?
O8 Al3 O6 C3 72.0(3) . . . . ?
N3 Al3 O6 C3 153.2(3) . . . . ?
O13 Al2 O7 C4 -30.1(2) . . . . ?
O2 Al2 O7 C4 146.2(4) . . . . ?
O5 Al2 O7 C4 65.0(2) . . . . ?
O4 Al2 O7 C4 -123.9(2) . . . . ?
N2 Al2 O7 C4 150.5(2) . . . . ?
O13 Al1 O10 C5 -24.1(2) . . . . ?
O3 Al1 O10 C5 147.2(3) . . . . ?
O1 Al1 O10 C5 -121.3(2) . . . . ?
O12 Al1 O10 C5 73.3(2) . . . . ?
N1 Al1 O10 C5 158.8(2) . . . . ?
O13 Al3 O11 C6 -31.6(2) . . . . ?
O9 Al3 O11 C6 65.6(2) . . . . ?
O8 Al3 O11 C6 -127.9(2) . . . . ?
N3 Al3 O11 C6 150.5(2) . . . . ?
O3 Al1 O13 Al3 -132.92(10) . . . . ?
O10 Al1 O13 Al3 44.73(11) . . . . ?
O1 Al1 O13 Al3 133.53(10) . . . . ?
O12 Al1 O13 Al3 -45.10(11) . . . . ?
O3 Al1 O13 Al2 49.26(11) . . . . ?
O10 Al1 O13 Al2 -133.09(10) . . . . ?
O1 Al1 O13 Al2 -44.29(11) . . . . ?
O12 Al1 O13 Al2 137.08(10) . . . . ?
O6 Al3 O13 Al1 -126.66(11) . . . . ?
O11 Al3 O13 Al1 49.58(11) . . . . ?
O9 Al3 O13 Al1 -40.25(12) . . . . ?
O8 Al3 O13 Al1 139.29(10) . . . . ?
O6 Al3 O13 Al2 51.15(12) . . . . ?
O11 Al3 O13 Al2 -132.60(10) . . . . ?
O9 Al3 O13 Al2 137.56(11) . . . . ?
O8 Al3 O13 Al2 -42.90(11) . . . . ?
O2 Al2 O13 Al1 43.82(12) . . . . ?
O5 Al2 O13 Al1 131.59(12) . . . . ?
O7 Al2 O13 Al1 -137.08(10) . . . . ?
O4 Al2 O13 Al1 -48.55(11) . . . . ?
O2 Al2 O13 Al3 -133.99(11) . . . . ?
O5 Al2 O13 Al3 -46.22(12) . . . . ?
O7 Al2 O13 Al3 45.11(11) . . . . ?
O4 Al2 O13 Al3 133.64(10) . . . . ?
Al2 O2 C1 O1 -4.8(4) . . . . ?
Al2 O2 C1 N4 175.2(2) . . . . ?
Al1 O1 C1 O2 4.2(4) . . . . ?
Al1 O1 C1 N4 -175.89(17) . . . . ?
C19 N4 C1 O2 178.1(3) . . . . ?
C22 N4 C1 O2 -5.3(4) . . . . ?
C19 N4 C1 O1 -1.9(4) . . . . ?
C22 N4 C1 O1 174.8(2) . . . . ?
Al2 O4 C2 O3 10.5(4) . . . . ?
Al2 O4 C2 N5 -170.15(18) . . . . ?
Al1 O3 C2 O4 -10.7(4) . . . . ?
Al1 O3 C2 N5 169.95(19) . . . . ?
C23 N5 C2 O4 176.0(3) . . . . ?
C26 N5 C2 O4 4.7(4) . . . . ?
C23 N5 C2 O3 -4.6(4) . . . . ?
C26 N5 C2 O3 -175.9(3) . . . . ?
Al2 O5 C3 O6 16.9(4) . . . . ?
Al2 O5 C3 N6 -163.5(2) . . . . ?
Al3 O6 C3 O5 -7.3(4) . . . . ?
Al3 O6 C3 N6 173.12(19) . . . . ?
C27 N6 C3 O5 -3.1(4) . . . . ?
C30 N6 C3 O5 176.1(2) . . . . ?
C27 N6 C3 O6 176.5(3) . . . . ?
C30 N6 C3 O6 -4.3(3) . . . . ?
Al2 O7 C4 O8 15.4(4) . . . . ?
Al2 O7 C4 N7 -164.51(16) . . . . ?
Al3 O8 C4 O7 -12.4(4) . . . . ?
Al3 O8 C4 N7 167.53(16) . . . . ?
C31 N7 C4 O7 -2.1(3) . . . . ?
C34 N7 C4 O7 -176.4(3) . . . . ?
C31 N7 C4 O8 178.0(2) . . . . ?
C34 N7 C4 O8 3.6(3) . . . . ?
Al3 O9 C5 O10 8.5(4) . . . . ?
Al3 O9 C5 N8 -172.3(2) . . . . ?
Al1 O10 C5 O9 -1.2(4) . . . . ?
Al1 O10 C5 N8 179.61(17) . . . . ?
C38 N8 C5 O9 -171.2(3) . . . . ?
C35 N8 C5 O9 6.9(4) . . . . ?
C38 N8 C5 O10 8.0(4) . . . . ?
C35 N8 C5 O10 -173.8(3) . . . . ?
Al1 O12 C6 O11 0.2(4) . . . . ?
Al1 O12 C6 N9 179.78(18) . . . . ?
Al3 O11 C6 O12 9.0(4) . . . . ?
Al3 O11 C6 N9 -170.51(17) . . . . ?
C42 N9 C6 O12 -0.9(4) . . . . ?
C39 N9 C6 O12 -178.9(3) . . . . ?
C42 N9 C6 O11 178.7(3) . . . . ?
C39 N9 C6 O11 0.7(4) . . . . ?
C10 N1 C7A C8 -36.7(13) . . . . ?
Al1 N1 C7A C8 178.8(5) . . . . ?
C10 N1 C7B C8 3.2(18) . . . . ?
Al1 N1 C7B C8 -167.4(6) . . . . ?
N1 C7A C8 C9 34.8(13) . . . . ?
N1 C7B C8 C9 -4.8(17) . . . . ?
C7A C8 C9 C10 -18.3(8) . . . . ?
C7B C8 C9 C10 4.4(10) . . . . ?
C7B N1 C10 C9 -0.5(12) . . . . ?
C7A N1 C10 C9 24.7(9) . . . . ?
Al1 N1 C10 C9 170.8(3) . . . . ?
C8 C9 C10 N1 -2.7(5) . . . . ?
C14 N2 C11 C12 -31.3(3) . . . . ?
Al2 N2 C11 C12 -162.67(16) . . . . ?
N2 C11 C12 C13 27.7(3) . . . . ?
C11 C12 C13 C14 -13.4(3) . . . . ?
C11 N2 C14 C13 22.8(3) . . . . ?
Al2 N2 C14 C13 154.3(2) . . . . ?
C12 C13 C14 N2 -5.6(3) . . . . ?
C18 N3 C15 C16 -26.0(3) . . . . ?
Al3 N3 C15 C16 -157.2(2) . . . . ?
N3 C15 C16 C17 20.0(4) . . . . ?
C15 C16 C17 C18 -6.1(4) . . . . ?
C15 N3 C18 C17 22.0(3) . . . . ?
Al3 N3 C18 C17 152.6(2) . . . . ?
C16 C17 C18 N3 -9.9(4) . . . . ?
C1 N4 C19 C20A 165.9(6) . . . . ?
C22 N4 C19 C20A -11.1(6) . . . . ?
C1 N4 C19 C20B -165.2(16) . . . . ?
C22 N4 C19 C20B 17.9(16) . . . . ?
N4 C19 C20A C21 26.4(9) . . . . ?
N4 C19 C20B C21 -21(3) . . . . ?
C19 C20B C21 C22 18(3) . . . . ?
C19 C20A C21 C22 -32.6(9) . . . . ?
C1 N4 C22 C21 174.6(3) . . . . ?
C19 N4 C22 C21 -8.4(4) . . . . ?
C20B C21 C22 N4 -6.2(19) . . . . ?
C20A C21 C22 N4 25.5(7) . . . . ?
C2 N5 C23 C24A 173.1(8) . . . . ?
C26 N5 C23 C24A -14.8(9) . . . . ?
C2 N5 C23 C24B -160.2(8) . . . . ?
C26 N5 C23 C24B 11.9(8) . . . . ?
N5 C23 C24A C25A 39.0(14) . . . . ?
C23 C24A C25A C26 -48.4(15) . . . . ?
N5 C23 C24B C25B -31.5(17) . . . . ?
C23 C24B C25B C26 40(2) . . . . ?
C2 N5 C26 C25B -176.2(9) . . . . ?
C23 N5 C26 C25B 11.6(10) . . . . ?
C2 N5 C26 C25A 154.3(8) . . . . ?
C23 N5 C26 C25A -17.8(8) . . . . ?
C24B C25B C26 N5 -32.3(19) . . . . ?
C24A C25A C26 N5 39.4(13) . . . . ?
C3 N6 C27 C28 -171.2(3) . . . . ?
C30 N6 C27 C28 9.5(3) . . . . ?
N6 C27 C28 C29 -27.5(4) . . . . ?
C27 C28 C29 C30 35.5(3) . . . . ?
C3 N6 C30 C29 -166.9(2) . . . . ?
C27 N6 C30 C29 12.4(3) . . . . ?
C28 C29 C30 N6 -29.3(3) . . . . ?
C4 N7 C31 C32B 173.3(4) . . . . ?
C34 N7 C31 C32B -11.8(5) . . . . ?
C4 N7 C31 C32A -158.8(3) . . . . ?
C34 N7 C31 C32A 16.1(4) . . . . ?
N7 C31 C32A C33A -38.1(5) . . . . ?
C31 C32A C33A C34 44.6(5) . . . . ?
N7 C31 C32B C33B 38.4(7) . . . . ?
C31 C32B C33B C34 -48.8(7) . . . . ?
C4 N7 C34 C33A -173.5(3) . . . . ?
C31 N7 C34 C33A 11.5(4) . . . . ?
C4 N7 C34 C33B 156.4(4) . . . . ?
C31 N7 C34 C33B -18.6(4) . . . . ?
C32A C33A C34 N7 -34.7(5) . . . . ?
C32B C33B C34 N7 42.3(6) . . . . ?
C5 N8 C35 C36 -163.7(3) . . . . ?
C38 N8 C35 C36 14.6(4) . . . . ?
N8 C35 C36 C37 -30.6(4) . . . . ?
C35 C36 C37 C38 35.7(4) . . . . ?
C5 N8 C38 C37 -174.6(3) . . . . ?
C35 N8 C38 C37 7.0(3) . . . . ?
C36 C37 C38 N8 -26.1(4) . . . . ?
C6 N9 C39 C40B 163.6(9) . . . . ?
C42 N9 C39 C40B -14.6(9) . . . . ?
C6 N9 C39 C40A -170.5(8) . . . . ?
C42 N9 C39 C40A 11.3(9) . . . . ?
N9 C39 C40A C41A -29.4(18) . . . . ?
C39 C40A C41A C42 35(2) . . . . ?
N9 C39 C40B C41B 34.5(14) . . . . ?
C39 C40B C41B C42 -44.0(17) . . . . ?
C6 N9 C42 C41B 167.7(8) . . . . ?
C39 N9 C42 C41B -14.1(8) . . . . ?
C6 N9 C42 C41A -169.1(8) . . . . ?
C39 N9 C42 C41A 9.1(8) . . . . ?
C40B C41B C42 N9 34.9(14) . . . . ?
C40A C41A C42 N9 -27.2(17) . . . . ?
C48 C43 C44 C45 -1.5(6) . . . . ?
C43 C44 C45 C46 0.4(6) . . . . ?
C44 C45 C46 C47 1.5(6) . . . . ?
C45 C46 C47 C48 -2.3(6) . . . . ?
C46 C47 C48 C43 1.1(5) . . . . ?
C44 C43 C48 C47 0.8(6) . . . . ?
C54 C49 C50 C51 -2.5(10) . . . . ?
C49 C50 C51 C52 5.1(9) . . . . ?
C50 C51 C52 C53 -2.7(9) . . . . ?
C51 C52 C53 C54 -2.2(9) . . . . ?
C50 C49 C54 C53 -2.6(9) . . . . ?
C52 C53 C54 C49 4.9(8) . . . . ?
C56 C55 C56 C57 -0.26(19) 2 . . . ?
C55 C56 C57 C58 0.5(4) . . . . ?
C56 C57 C58 C57 -0.26(19) . . . 2 ?
C64 C59 C60 C61 0.8(6) . . . . ?
C59 C60 C61 C62 -0.6(6) . . . . ?
C60 C61 C62 C63 0.3(6) . . . . ?
C61 C62 C63 C64 -0.3(6) . . . . ?
C60 C59 C64 C63 -0.8(6) . . . . ?
C62 C63 C64 C59 0.6(5) . . . . ?
C70 C65 C66 C67 -2.2(7) . . . . ?
C65 C66 C67 C68 0.8(6) . . . . ?
C66 C67 C68 C69 1.5(6) . . . . ?
C67 C68 C69 C70 -2.4(6) . . . . ?
C68 C69 C70 C65 0.9(7) . . . . ?
C66 C65 C70 C69 1.3(7) . . . . ?
C72 C71 C72 C73 -1.6(4) 2_655 . . . ?
C71 C72 C73 C74 3.1(8) . . . . ?
C72 C73 C74 C73 -1.6(4) . . . 2_655 ?
